data_7706461
loop_
_publ_author_name
'Thakurta, Santarupa'
'Maiti, Monami'
'Butcher, Ray J.'
'G\'omez-Garc\'ia, Carlos J'
'Tsaturyan, Arshak A.'

_publ_section_title
;
 A trinuclear nickel(II) Schiff base complex with phenoxido- and
 acetato-bridges: combined experimental and theoretical magneto-structural
 correlation.
;
_journal_issue 6
_journal_name_full 'Dalton transactions (Cambridge, England : 2003)'
_journal_page_first 2200
_journal_page_last 2209
_journal_paper_doi 10.1039/d0dt03969a
_journal_volume 50
_journal_year 2021
_chemical_formula_moiety 'C36 H40 N6 Ni3 O10 S2'
_chemical_formula_sum 'C36 H40 N6 Ni3 O10 S2'
_chemical_formula_weight 956.99
_space_group_crystal_system orthorhombic
_space_group_IT_number 60
_space_group_name_Hall '-P 2n 2ab'
_space_group_name_H-M_alt 'P b c n'
_atom_sites_solution_hydrogens mixed
_atom_sites_solution_primary direct
_atom_sites_solution_secondary difmap
_audit_creation_method SHELXL-2018/3
_audit_update_record
;
2020-12-30 deposited with the CCDC.	2021-01-20 downloaded from the CCDC.
;
_cell_angle_alpha 90
_cell_angle_beta 90
_cell_angle_gamma 90
_cell_formula_units_Z 4
_cell_length_a 20.7493(4)
_cell_length_b 9.4763(2)
_cell_length_c 20.3286(4)
_cell_measurement_reflns_used 8567
_cell_measurement_temperature 200(2)
_cell_measurement_theta_max 32.4325
_cell_measurement_theta_min 4.5785
_cell_volume 3997.14(14)
_computing_cell_refinement
;
CrysAlis RED, Oxford Diffraction Ltd.,
Version 1.171.32.5 (release 08-05-2007 CrysAlis171 .NET)
(compiled May  8 2007,13:10:02)
;
_computing_data_collection
;
CrysAlis CCD, Oxford Diffraction Ltd.,
Version 1.171.32.5 (release 08-05-2007 CrysAlis171 .NET)
(compiled May  8 2007,13:10:02)
;
_computing_data_reduction
;
CrysAlis RED, Oxford Diffraction Ltd.,
Version 1.171.32.5 (release 08-05-2007 CrysAlis171 .NET)
(compiled May  8 2007,13:10:02)
;
_computing_molecular_graphics 'SHELXTL (Sheldrick, 2008)'
_computing_publication_material 'SHELXTL (Sheldrick, 2008)'
_computing_structure_refinement 'SHELXL-2018/3 (Sheldrick, 2018)'
_computing_structure_solution 'SHELXS-97 (Sheldrick, 1990)'
_diffrn_ambient_temperature 200(2)
_diffrn_detector_area_resol_mean 10.5081
_diffrn_measured_fraction_theta_full 0.994
_diffrn_measured_fraction_theta_max 0.936
_diffrn_measurement_device_type 'Oxford Diffraction Gemini'
_diffrn_measurement_method '\f and \w scans'
_diffrn_radiation_type MoK\a
_diffrn_radiation_wavelength 0.71073
_diffrn_reflns_av_R_equivalents 0.0448
_diffrn_reflns_av_unetI/netI 0.0891
_diffrn_reflns_Laue_measured_fraction_full 0.994
_diffrn_reflns_Laue_measured_fraction_max 0.936
_diffrn_reflns_limit_h_max 30
_diffrn_reflns_limit_h_min -31
_diffrn_reflns_limit_k_max 13
_diffrn_reflns_limit_k_min -14
_diffrn_reflns_limit_l_max 29
_diffrn_reflns_limit_l_min -30
_diffrn_reflns_number 29788
_diffrn_reflns_point_group_measured_fraction_full 0.994
_diffrn_reflns_point_group_measured_fraction_max 0.936
_diffrn_reflns_theta_full 25.242
_diffrn_reflns_theta_max 32.530
_diffrn_reflns_theta_min 4.590
_exptl_absorpt_coefficient_mu 1.567
_exptl_absorpt_correction_T_max 1.00000
_exptl_absorpt_correction_T_min 0.79652
_exptl_absorpt_correction_type multi-scan
_exptl_absorpt_process_details
;
CrysAlis RED, Oxford Diffraction Ltd.,
Version 1.171.32.5 (release 08-05-2007 CrysAlis171 .NET)
(compiled May  8 2007,13:10:02)
Empirical absorption correction using spherical harmonics,
 implemented in SCALE3 ABSPACK scaling algorithm.
;
_exptl_crystal_colour green
_exptl_crystal_density_diffrn 1.590
_exptl_crystal_density_method 'not measured'
_exptl_crystal_description 'rectangular plate'
_exptl_crystal_F_000 1976
_exptl_crystal_size_max 0.52
_exptl_crystal_size_mid 0.38
_exptl_crystal_size_min 0.15
_refine_diff_density_max 0.548
_refine_diff_density_min -0.341
_refine_diff_density_rms 0.069
_refine_ls_extinction_method none
_refine_ls_goodness_of_fit_ref 0.930
_refine_ls_hydrogen_treatment mixed
_refine_ls_matrix_type full
_refine_ls_number_parameters 264
_refine_ls_number_reflns 6799
_refine_ls_number_restraints 0
_refine_ls_restrained_S_all 0.930
_refine_ls_R_factor_all 0.0745
_refine_ls_R_factor_gt 0.0307
_refine_ls_shift/su_max 0.001
_refine_ls_shift/su_mean 0.000
_refine_ls_structure_factor_coef Fsqd
_refine_ls_weighting_details 'w=1/[\s^2^(Fo^2^)+(0.0312P)^2^] where P=(Fo^2^+2Fc^2^)/3'
_refine_ls_weighting_scheme calc
_refine_ls_wR_factor_gt 0.0618
_refine_ls_wR_factor_ref 0.0705
_reflns_Friedel_coverage 0.000
_reflns_number_gt 3800
_reflns_number_total 6799
_reflns_threshold_expression 'I > 2\s(I)'
_cod_data_source_file d0dt03969a2.cif
_cod_data_source_block shelx
_cod_depositor_comments 'Adding full bibliography for 7706461.cif.'
_cod_database_code 7706461
_shelx_shelxl_version_number 2018/3
_shelx_space_group_comment
;
The symmetry employed for this shelxl refinement is uniquely defined
by the following loop, which should always be used as a source of
symmetry information in preference to the above space-group names.
They are only intended as comments.
;

loop_
_space_group_symop_operation_xyz
'x, y, z'
'-x+1/2, -y+1/2, z+1/2'
'-x, y, -z+1/2'
'x+1/2, -y+1/2, -z'
'-x, -y, -z'
'x-1/2, y-1/2, -z-1/2'
'x, -y, z-1/2'
'-x-1/2, y-1/2, z'

loop_
_atom_site_label
_atom_site_type_symbol
_atom_site_fract_x
_atom_site_fract_y
_atom_site_fract_z
_atom_site_U_iso_or_equiv
_atom_site_adp_type
_atom_site_occupancy
_atom_site_site_symmetry_order
_atom_site_calc_flag
_atom_site_refinement_flags_posn
_atom_site_refinement_flags_adp
_atom_site_refinement_flags_occupancy
_atom_site_disorder_assembly
_atom_site_disorder_group
Ni1 Ni 0.500000 0.66149(3) 0.250000 0.01935(8) Uani 1 2 d S T P . .
Ni2 Ni 0.39759(2) 0.56514(2) 0.12220(2) 0.02195(6) Uani 1 1 d . . . . .
S S 0.40033(3) 1.00453(5) 0.00873(3) 0.04290(14) Uani 1 1 d . . . . .
O1 O 0.41429(5) 0.68348(11) 0.20471(5) 0.0213(3) Uani 1 1 d . . . . .
O2 O 0.45772(5) 0.82740(11) 0.30474(6) 0.0244(3) Uani 1 1 d . . . . .
O1A O 0.54552(6) 0.50744(12) 0.19930(6) 0.0262(3) Uani 1 1 d . . . . .
O2A O 0.48935(6) 0.49347(13) 0.10648(6) 0.0292(3) Uani 1 1 d . . . . .
O1M O 0.38837(6) 0.39642(13) 0.19503(6) 0.0266(3) Uani 1 1 d . . . . .
H1M H 0.4042(10) 0.424(2) 0.2260(11) 0.032 Uiso 1 1 d . U . . .
N N 0.40962(8) 0.73432(17) 0.06271(7) 0.0353(4) Uani 1 1 d . . . . .
N1 N 0.30216(7) 0.60296(15) 0.13057(7) 0.0266(3) Uani 1 1 d . . . . .
N2 N 0.36512(7) 0.44254(15) 0.04493(7) 0.0269(3) Uani 1 1 d . . . . .
C C 0.40552(9) 0.8457(2) 0.03961(9) 0.0294(4) Uani 1 1 d . . . . .
C1 C 0.37235(8) 0.76667(17) 0.23475(8) 0.0214(4) Uani 1 1 d . . . . .
C2 C 0.39378(8) 0.85147(17) 0.28762(8) 0.0216(4) Uani 1 1 d . . . . .
C3 C 0.49094(9) 0.93752(18) 0.34047(10) 0.0325(4) Uani 1 1 d . . . . .
H3A H 0.473739 0.943242 0.385291 0.049 Uiso 1 1 calc R U . . .
H3B H 0.484484 1.028027 0.318097 0.049 Uiso 1 1 calc R U . . .
H3C H 0.537091 0.915910 0.342236 0.049 Uiso 1 1 calc R U . . .
C4 C 0.35491(9) 0.94629(18) 0.31997(9) 0.0290(4) Uani 1 1 d . . . . .
H4A H 0.371650 1.002368 0.354739 0.035 Uiso 1 1 calc R U . . .
C5 C 0.29065(9) 0.9590(2) 0.30107(9) 0.0344(5) Uani 1 1 d . . . . .
H5A H 0.263352 1.025392 0.322245 0.041 Uiso 1 1 calc R U . . .
C6 C 0.26715(9) 0.8755(2) 0.25196(10) 0.0348(4) Uani 1 1 d . . . . .
H6A H 0.222996 0.883224 0.240148 0.042 Uiso 1 1 calc R U . . .
C7 C 0.30632(9) 0.77813(18) 0.21826(9) 0.0264(4) Uani 1 1 d . . . . .
C8 C 0.27501(9) 0.69304(18) 0.16815(9) 0.0300(4) Uani 1 1 d . . . . .
H8A H 0.229896 0.705667 0.162821 0.036 Uiso 1 1 calc R U . . .
C9 C 0.26159(9) 0.5269(2) 0.08383(10) 0.0358(5) Uani 1 1 d . . . . .
H9A H 0.233193 0.594769 0.060779 0.043 Uiso 1 1 calc R U . . .
H9B H 0.233882 0.459472 0.107981 0.043 Uiso 1 1 calc R U . . .
C10 C 0.30128(9) 0.44808(19) 0.03412(9) 0.0296(4) Uani 1 1 d . . . . .
C11 C 0.27353(10) 0.3862(2) -0.02072(10) 0.0403(5) Uani 1 1 d . . . . .
H11A H 0.228268 0.391436 -0.027324 0.048 Uiso 1 1 calc R U . . .
C12 C 0.31161(11) 0.3177(2) -0.06526(10) 0.0430(5) Uani 1 1 d . . . . .
H12A H 0.293201 0.273495 -0.102742 0.052 Uiso 1 1 calc R U . . .
C13 C 0.37765(10) 0.31394(18) -0.05478(10) 0.0351(5) Uani 1 1 d . . . . .
H13A H 0.405425 0.269634 -0.085666 0.042 Uiso 1 1 calc R U . . .
C14 C 0.40210(9) 0.37529(18) 0.00095(9) 0.0302(4) Uani 1 1 d . . . . .
H14A H 0.447178 0.369878 0.008718 0.036 Uiso 1 1 calc R U . . .
C1A C 0.53527(9) 0.45913(17) 0.14194(9) 0.0238(4) Uani 1 1 d . . . . .
C2A C 0.58232(10) 0.3502(2) 0.11672(10) 0.0382(5) Uani 1 1 d . . . . .
H2AA H 0.582588 0.351662 0.068521 0.057 Uiso 1 1 calc R U . . .
H2AB H 0.569301 0.256418 0.132099 0.057 Uiso 1 1 calc R U . . .
H2AC H 0.625597 0.371830 0.133188 0.057 Uiso 1 1 calc R U . . .
C1M C 0.41202(10) 0.25564(18) 0.18682(11) 0.0391(5) Uani 1 1 d . . . . .
H1MA H 0.388332 0.191737 0.216008 0.059 Uiso 1 1 calc R U . . .
H1MB H 0.457997 0.252749 0.197780 0.059 Uiso 1 1 calc R U . . .
H1MC H 0.405935 0.226028 0.141048 0.059 Uiso 1 1 calc R U . . .

loop_
_atom_site_aniso_label
_atom_site_aniso_U_11
_atom_site_aniso_U_22
_atom_site_aniso_U_33
_atom_site_aniso_U_23
_atom_site_aniso_U_13
_atom_site_aniso_U_12
Ni1 0.01971(15) 0.01969(14) 0.01866(14) 0.000 -0.00096(14) 0.000
Ni2 0.02333(12) 0.02396(12) 0.01856(10) -0.00024(9) -0.00126(10) -0.00052(9)
S 0.0438(3) 0.0366(3) 0.0484(3) 0.0175(2) 0.0073(3) 0.0032(2)
O1 0.0210(6) 0.0236(6) 0.0194(6) -0.0026(5) -0.0004(5) 0.0010(5)
O2 0.0227(6) 0.0251(6) 0.0253(6) -0.0054(5) -0.0028(6) 0.0010(5)
O1A 0.0284(7) 0.0282(6) 0.0220(6) -0.0040(5) -0.0032(6) 0.0068(5)
O2A 0.0253(7) 0.0407(7) 0.0216(6) -0.0046(6) -0.0001(6) 0.0022(6)
O1M 0.0281(7) 0.0252(6) 0.0266(7) 0.0005(5) -0.0017(6) -0.0017(5)
N 0.0494(11) 0.0319(9) 0.0245(8) 0.0012(7) -0.0018(8) -0.0051(8)
N1 0.0247(8) 0.0308(8) 0.0241(8) -0.0007(7) -0.0017(7) 0.0009(7)
N2 0.0321(8) 0.0267(8) 0.0219(7) 0.0017(7) -0.0031(7) -0.0008(7)
C 0.0301(10) 0.0373(11) 0.0209(9) 0.0004(8) 0.0025(8) -0.0041(9)
C1 0.0239(9) 0.0200(8) 0.0202(8) 0.0029(7) 0.0018(7) 0.0043(7)
C2 0.0227(9) 0.0232(8) 0.0189(8) 0.0031(7) 0.0009(8) 0.0010(7)
C3 0.0311(10) 0.0299(9) 0.0364(10) -0.0114(9) -0.0032(9) -0.0064(8)
C4 0.0338(10) 0.0267(9) 0.0266(9) -0.0034(8) -0.0001(9) 0.0048(8)
C5 0.0336(11) 0.0373(10) 0.0324(10) -0.0052(9) 0.0019(10) 0.0148(9)
C6 0.0251(9) 0.0424(11) 0.0368(11) -0.0037(10) -0.0032(10) 0.0110(9)
C7 0.0256(9) 0.0305(9) 0.0232(9) -0.0004(8) 0.0001(8) 0.0045(8)
C8 0.0211(9) 0.0395(11) 0.0292(9) -0.0005(9) -0.0044(8) 0.0042(8)
C9 0.0284(10) 0.0457(12) 0.0334(11) -0.0070(9) -0.0079(10) -0.0024(9)
C10 0.0343(10) 0.0284(9) 0.0260(9) 0.0002(8) -0.0051(9) 0.0006(9)
C11 0.0369(11) 0.0446(12) 0.0393(12) -0.0095(10) -0.0116(10) 0.0032(10)
C12 0.0577(14) 0.0379(12) 0.0333(11) -0.0118(9) -0.0170(12) 0.0010(10)
C13 0.0503(13) 0.0277(10) 0.0274(10) -0.0056(8) -0.0048(10) 0.0026(9)
C14 0.0358(11) 0.0284(9) 0.0263(9) 0.0009(8) -0.0019(10) 0.0022(9)
C1A 0.0266(9) 0.0226(9) 0.0222(8) 0.0003(7) 0.0035(8) -0.0034(7)
C2A 0.0420(11) 0.0399(11) 0.0325(10) -0.0070(9) 0.0030(10) 0.0125(9)
C1M 0.0427(12) 0.0252(10) 0.0494(12) 0.0032(9) -0.0021(11) 0.0002(9)

loop_
_atom_type_symbol
_atom_type_description
_atom_type_scat_dispersion_real
_atom_type_scat_dispersion_imag
_atom_type_scat_source
C C 0.0033 0.0016 'International Tables Vol C Tables 4.2.6.8 and 6.1.1.4'
H H 0.0000 0.0000 'International Tables Vol C Tables 4.2.6.8 and 6.1.1.4'
N N 0.0061 0.0033 'International Tables Vol C Tables 4.2.6.8 and 6.1.1.4'
O O 0.0106 0.0060 'International Tables Vol C Tables 4.2.6.8 and 6.1.1.4'
S S 0.1246 0.1234 'International Tables Vol C Tables 4.2.6.8 and 6.1.1.4'
Ni Ni 0.3393 1.1124 'International Tables Vol C Tables 4.2.6.8 and 6.1.1.4'

loop_
_geom_angle_atom_site_label_1
_geom_angle_atom_site_label_2
_geom_angle_atom_site_label_3
_geom_angle
_geom_angle_site_symmetry_1
_geom_angle_site_symmetry_3
_geom_angle_publ_flag
O1 Ni1 O1 168.12(6) . 3_655 ?
O1 Ni1 O1A 104.73(5) . . ?
O1 Ni1 O1A 83.99(5) 3_655 . ?
O1 Ni1 O1A 83.99(5) . 3_655 ?
O1 Ni1 O1A 104.73(5) 3_655 3_655 ?
O1A Ni1 O1A 87.52(7) . 3_655 ?
O1 Ni1 O2 92.80(4) . 3_655 ?
O1 Ni1 O2 78.31(4) 3_655 3_655 ?
O1A Ni1 O2 94.29(5) . 3_655 ?
O1A Ni1 O2 176.63(5) 3_655 3_655 ?
O1 Ni1 O2 78.31(4) . . ?
O1 Ni1 O2 92.79(4) 3_655 . ?
O1A Ni1 O2 176.63(5) . . ?
O1A Ni1 O2 94.29(5) 3_655 . ?
O2 Ni1 O2 84.06(6) 3_655 . ?
N1 Ni2 N 91.76(6) . . ?
N1 Ni2 O2A 169.82(5) . . ?
N Ni2 O2A 93.14(6) . . ?
N1 Ni2 O1 89.98(5) . . ?
N Ni2 O1 91.99(5) . . ?
O2A Ni2 O1 98.75(5) . . ?
N1 Ni2 N2 81.04(6) . . ?
N Ni2 N2 91.80(6) . . ?
O2A Ni2 N2 89.89(5) . . ?
O1 Ni2 N2 170.36(5) . . ?
N1 Ni2 O1M 89.25(5) . . ?
N Ni2 O1M 173.90(5) . . ?
O2A Ni2 O1M 86.82(5) . . ?
O1 Ni2 O1M 81.99(5) . . ?
N2 Ni2 O1M 94.30(5) . . ?
C1 O1 Ni1 115.56(10) . . ?
C1 O1 Ni2 126.37(10) . . ?
Ni1 O1 Ni2 117.87(5) . . ?
C2 O2 C3 117.52(13) . . ?
C2 O2 Ni1 112.69(9) . . ?
C3 O2 Ni1 127.05(10) . . ?
C1A O1A Ni1 130.55(11) . . ?
C1A O2A Ni2 135.42(12) . . ?
C1M O1M Ni2 124.92(12) . . ?
C1M O1M H1M 105.4(15) . . ?
Ni2 O1M H1M 106.1(15) . . ?
C N Ni2 162.76(16) . . ?
C8 N1 C9 117.73(16) . . ?
C8 N1 Ni2 126.99(13) . . ?
C9 N1 Ni2 115.02(12) . . ?
C14 N2 C10 118.30(16) . . ?
C14 N2 Ni2 126.02(12) . . ?
C10 N2 Ni2 115.07(12) . . ?
N C S 178.57(18) . . ?
O1 C1 C2 118.84(15) . . ?
O1 C1 C7 124.97(15) . . ?
C2 C1 C7 116.18(15) . . ?
C4 C2 O2 123.17(15) . . ?
C4 C2 C1 123.41(16) . . ?
O2 C2 C1 113.41(14) . . ?
O2 C3 H3A 109.5 . . ?
O2 C3 H3B 109.5 . . ?
H3A C3 H3B 109.5 . . ?
O2 C3 H3C 109.5 . . ?
H3A C3 H3C 109.5 . . ?
H3B C3 H3C 109.5 . . ?
C2 C4 C5 119.07(17) . . ?
C2 C4 H4A 120.5 . . ?
C5 C4 H4A 120.5 . . ?
C6 C5 C4 119.61(17) . . ?
C6 C5 H5A 120.2 . . ?
C4 C5 H5A 120.2 . . ?
C5 C6 C7 122.01(17) . . ?
C5 C6 H6A 119.0 . . ?
C7 C6 H6A 119.0 . . ?
C6 C7 C1 119.62(16) . . ?
C6 C7 C8 116.55(16) . . ?
C1 C7 C8 123.83(16) . . ?
N1 C8 C7 126.42(17) . . ?
N1 C8 H8A 116.8 . . ?
C7 C8 H8A 116.8 . . ?
N1 C9 C10 111.54(15) . . ?
N1 C9 H9A 109.3 . . ?
C10 C9 H9A 109.3 . . ?
N1 C9 H9B 109.3 . . ?
C10 C9 H9B 109.3 . . ?
H9A C9 H9B 108.0 . . ?
N2 C10 C11 121.67(18) . . ?
N2 C10 C9 116.72(16) . . ?
C11 C10 C9 121.60(17) . . ?
C12 C11 C10 119.62(19) . . ?
C12 C11 H11A 120.2 . . ?
C10 C11 H11A 120.2 . . ?
C11 C12 C13 118.82(18) . . ?
C11 C12 H12A 120.6 . . ?
C13 C12 H12A 120.6 . . ?
C14 C13 C12 118.77(19) . . ?
C14 C13 H13A 120.6 . . ?
C12 C13 H13A 120.6 . . ?
N2 C14 C13 122.79(18) . . ?
N2 C14 H14A 118.6 . . ?
C13 C14 H14A 118.6 . . ?
O2A C1A O1A 124.62(16) . . ?
O2A C1A C2A 118.65(16) . . ?
O1A C1A C2A 116.72(16) . . ?
C1A C2A H2AA 109.5 . . ?
C1A C2A H2AB 109.5 . . ?
H2AA C2A H2AB 109.5 . . ?
C1A C2A H2AC 109.5 . . ?
H2AA C2A H2AC 109.5 . . ?
H2AB C2A H2AC 109.5 . . ?
O1M C1M H1MA 109.5 . . ?
O1M C1M H1MB 109.5 . . ?
H1MA C1M H1MB 109.5 . . ?
O1M C1M H1MC 109.5 . . ?
H1MA C1M H1MC 109.5 . . ?
H1MB C1M H1MC 109.5 . . ?

loop_
_geom_bond_atom_site_label_1
_geom_bond_atom_site_label_2
_geom_bond_distance
_geom_bond_site_symmetry_2
_geom_bond_publ_flag
Ni1 O1 2.0134(11) . ?
Ni1 O1 2.0135(11) 3_655 ?
Ni1 O1A 2.0212(11) . ?
Ni1 O1A 2.0212(11) 3_655 ?
Ni1 O2 2.1166(11) 3_655 ?
Ni1 O2 2.1166(11) . ?
Ni2 N1 2.0195(15) . ?
Ni2 N 2.0236(16) . ?
Ni2 O2A 2.0465(12) . ?
Ni2 O1 2.0472(11) . ?
Ni2 N2 2.0666(15) . ?
Ni2 O1M 2.1874(12) . ?
S C 1.6346(19) . ?
O1 C1 1.3237(19) . ?
O2 C2 1.3904(19) . ?
O2 C3 1.4462(19) . ?
O1A C1A 1.271(2) . ?
O2A C1A 1.238(2) . ?
O1M C1M 1.431(2) . ?
O1M H1M 0.76(2) . ?
N C 1.158(2) . ?
N1 C8 1.277(2) . ?
N1 C9 1.460(2) . ?
N2 C14 1.339(2) . ?
N2 C10 1.344(2) . ?
C1 C2 1.414(2) . ?
C1 C7 1.415(2) . ?
C2 C4 1.375(2) . ?
C3 H3A 0.9800 . ?
C3 H3B 0.9800 . ?
C3 H3C 0.9800 . ?
C4 C5 1.393(3) . ?
C4 H4A 0.9500 . ?
C5 C6 1.364(3) . ?
C5 H5A 0.9500 . ?
C6 C7 1.407(2) . ?
C6 H6A 0.9500 . ?
C7 C8 1.452(2) . ?
C8 H8A 0.9500 . ?
C9 C10 1.503(3) . ?
C9 H9A 0.9900 . ?
C9 H9B 0.9900 . ?
C10 C11 1.385(3) . ?
C11 C12 1.366(3) . ?
C11 H11A 0.9500 . ?
C12 C13 1.387(3) . ?
C12 H12A 0.9500 . ?
C13 C14 1.371(2) . ?
C13 H13A 0.9500 . ?
C14 H14A 0.9500 . ?
C1A C2A 1.510(2) . ?
C2A H2AA 0.9800 . ?
C2A H2AB 0.9800 . ?
C2A H2AC 0.9800 . ?
C1M H1MA 0.9800 . ?
C1M H1MB 0.9800 . ?
C1M H1MC 0.9800 . ?

loop_
_geom_hbond_atom_site_label_D
_geom_hbond_atom_site_label_H
_geom_hbond_atom_site_label_A
_geom_hbond_distance_DH
_geom_hbond_distance_HA
_geom_hbond_distance_DA
_geom_hbond_angle_DHA
_geom_hbond_site_symmetry_A
_geom_hbond_publ_flag
O1M H1M O1A 0.76(2) 2.01(2) 2.7575(17) 173(2) 3_655 yes
C6 H6A O1M 0.95 2.49 3.434(2) 172.9 8_665 yes

loop_
_geom_torsion_atom_site_label_1
_geom_torsion_atom_site_label_2
_geom_torsion_atom_site_label_3
_geom_torsion_atom_site_label_4
_geom_torsion
_geom_torsion_site_symmetry_1
_geom_torsion_site_symmetry_2
_geom_torsion_site_symmetry_3
_geom_torsion_site_symmetry_4
_geom_torsion_publ_flag
Ni1 O1 C1 C2 11.33(18) . . . . ?
Ni2 O1 C1 C2 -173.96(10) . . . . ?
Ni1 O1 C1 C7 -168.53(13) . . . . ?
Ni2 O1 C1 C7 6.2(2) . . . . ?
C3 O2 C2 C4 -22.7(2) . . . . ?
Ni1 O2 C2 C4 174.76(13) . . . . ?
C3 O2 C2 C1 158.72(14) . . . . ?
Ni1 O2 C2 C1 -3.87(16) . . . . ?
O1 C1 C2 C4 176.76(15) . . . . ?
C7 C1 C2 C4 -3.4(2) . . . . ?
O1 C1 C2 O2 -4.6(2) . . . . ?
C7 C1 C2 O2 175.25(14) . . . . ?
O2 C2 C4 C5 -177.32(16) . . . . ?
C1 C2 C4 C5 1.2(3) . . . . ?
C2 C4 C5 C6 1.4(3) . . . . ?
C4 C5 C6 C7 -1.5(3) . . . . ?
C5 C6 C7 C1 -0.8(3) . . . . ?
C5 C6 C7 C8 178.48(17) . . . . ?
O1 C1 C7 C6 -177.03(15) . . . . ?
C2 C1 C7 C6 3.1(2) . . . . ?
O1 C1 C7 C8 3.8(3) . . . . ?
C2 C1 C7 C8 -176.11(15) . . . . ?
C9 N1 C8 C7 179.23(16) . . . . ?
Ni2 N1 C8 C7 -6.9(3) . . . . ?
C6 C7 C8 N1 177.26(17) . . . . ?
C1 C7 C8 N1 -3.5(3) . . . . ?
C8 N1 C9 C10 168.22(15) . . . . ?
Ni2 N1 C9 C10 -6.36(19) . . . . ?
C14 N2 C10 C11 0.1(3) . . . . ?
Ni2 N2 C10 C11 171.70(14) . . . . ?
C14 N2 C10 C9 -178.81(16) . . . . ?
Ni2 N2 C10 C9 -7.2(2) . . . . ?
N1 C9 C10 N2 8.9(2) . . . . ?
N1 C9 C10 C11 -170.04(17) . . . . ?
N2 C10 C11 C12 -0.1(3) . . . . ?
C9 C10 C11 C12 178.83(18) . . . . ?
C10 C11 C12 C13 -1.0(3) . . . . ?
C11 C12 C13 C14 2.0(3) . . . . ?
C10 N2 C14 C13 0.9(3) . . . . ?
Ni2 N2 C14 C13 -169.62(13) . . . . ?
C12 C13 C14 N2 -2.0(3) . . . . ?
Ni2 O2A C1A O1A -27.6(3) . . . . ?
Ni2 O2A C1A C2A 151.16(13) . . . . ?
Ni1 O1A C1A O2A -6.0(3) . . . . ?
Ni1 O1A C1A C2A 175.23(12) . . . . ?
